data_8102833
loop_
_publ_author_name
'Wu Chen'
'Xiongwei Dong'
'Weiyu Wu'
'Banfeng Ruan'

_publ_section_title
;
 Crystal structure of
 dinitratobis(2,4-dibromo-6-((2-(dimethylamino)ethylimino)methyl)phenolato)copper(II),
 Cu(C11H14Br2ON2)2(NO3)2
;
_journal_issue 4
_journal_name_full 'Zeitschrift f\"ur Kristallographie - New Crystal Structures'
_journal_page_first 741
_journal_volume 225
_journal_year 2010
_chemical_formula_moiety 'C22 H28 Br4 Cu N6 O8'
_chemical_formula_sum 'C22 H28 Br4 Cu N6 O8'
_chemical_formula_weight 887.68
_chemical_name_systematic
; 
Diaquabis(2,4-dibromo-6-((2-(dimethylamino)ethylimino)methyl)-
phenolato)copper(II), 
Cu(C~7~H~3~Br~2~O)~2~(C~4~H~11~N~2)~2~(N~O~3)~2
;
_space_group_IT_number 2
_symmetry_cell_setting triclinic
_symmetry_space_group_name_Hall '-P 1'
_symmetry_space_group_name_H-M 'P -1'
_atom_sites_solution_hydrogens geom
_atom_sites_solution_primary direct
_atom_sites_solution_secondary difmap
_audit_creation_method SHELXL-97
_cell_angle_alpha 66.623(4)
_cell_angle_beta 89.525(5)
_cell_angle_gamma 63.226(4)
_cell_formula_units_Z 2
_cell_length_a 12.144(4)
_cell_length_b 12.722(4)
_cell_length_c 12.804(4)
_cell_measurement_reflns_used 5506
_cell_measurement_temperature 298(2)
_cell_measurement_theta_max 26.68
_cell_measurement_theta_min 2.32
_cell_volume 1585.7(9)
_computing_cell_refinement SMART
_computing_data_collection 'SMART (Bruker, 2000)'
_computing_data_reduction 'SAINT (Bruker, 2000)'
_computing_molecular_graphics SHELXTL
_computing_publication_material SHELXTL
_computing_structure_refinement SHELXTL
_computing_structure_solution 'SHELXTL (Bruker, 2000)'
_diffrn_ambient_temperature 298(2)
_diffrn_measured_fraction_theta_full 0.982
_diffrn_measured_fraction_theta_max 0.982
_diffrn_measurement_device_type 'CCD area detector'
_diffrn_measurement_method 'phi and omega scans'
_diffrn_radiation_monochromator graphite
_diffrn_radiation_source 'fine-focus sealed tube'
_diffrn_radiation_type MoK\a
_diffrn_radiation_wavelength 0.71073
_diffrn_reflns_av_R_equivalents 0.0272
_diffrn_reflns_av_sigmaI/netI 0.0370
_diffrn_reflns_limit_h_max 15
_diffrn_reflns_limit_h_min -15
_diffrn_reflns_limit_k_max 15
_diffrn_reflns_limit_k_min -15
_diffrn_reflns_limit_l_max 16
_diffrn_reflns_limit_l_min -16
_diffrn_reflns_number 17021
_diffrn_reflns_theta_full 26.50
_diffrn_reflns_theta_max 26.50
_diffrn_reflns_theta_min 1.77
_exptl_absorpt_coefficient_mu 5.781
_exptl_absorpt_correction_type multi-scan
_exptl_absorpt_process_details 'SADABS; Bruker, 2000'
_exptl_crystal_colour blue
_exptl_crystal_density_diffrn 1.859
_exptl_crystal_density_method 'not measured'
_exptl_crystal_description block
_exptl_crystal_F_000 870
_exptl_crystal_size_max 0.23
_exptl_crystal_size_mid 0.14
_exptl_crystal_size_min 0.10
_refine_diff_density_max 0.625
_refine_diff_density_min -0.472
_refine_diff_density_rms 0.086
_refine_ls_extinction_method none
_refine_ls_goodness_of_fit_ref 1.024
_refine_ls_hydrogen_treatment mixed
_refine_ls_matrix_type full
_refine_ls_number_parameters 383
_refine_ls_number_reflns 6460
_refine_ls_number_restraints 2
_refine_ls_restrained_S_all 1.024
_refine_ls_R_factor_all 0.0564
_refine_ls_R_factor_gt 0.0365
_refine_ls_shift/su_max 0.000
_refine_ls_shift/su_mean 0.000
_refine_ls_structure_factor_coef Fsqd
_refine_ls_weighting_details 'calc w=1/[\s^2^(Fo^2^)+(0.0518P)^2^+0.6975P] where P=(Fo^2^+2Fc^2^)/3'
_refine_ls_weighting_scheme calc
_refine_ls_wR_factor_gt 0.0915
_refine_ls_wR_factor_ref 0.1007
_reflns_number_gt 4758
_reflns_number_total 6460
_reflns_threshold_expression >2sigma(I)
_cod_data_source_file 1267-3159.cff
_cod_data_source_block 090102dm
_cod_depositor_comments
;
The following automatic conversions were performed:
'_symmetry_cell_setting' value 'Triclinic' changed to 'triclinic'
according to '/home/saulius/struct/CIF-dictionaries/cif_core.dic'
dictionary named 'cif_core.dic' version 2.4.1 from 2010-06-29.

Automatic conversion script
Id: cif_fix_enum 1555 2011-01-17 13:19:09Z saulius 
;
_cod_original_cell_volume 1585.6(8)
_cod_original_sg_symbol_H-M P-1
_cod_database_code 8102833

loop_
_symmetry_equiv_pos_as_xyz
'x, y, z'
'-x, -y, -z'

loop_
_atom_site_label
_atom_site_type_symbol
_atom_site_fract_x
_atom_site_fract_y
_atom_site_fract_z
_atom_site_U_iso_or_equiv
_atom_site_adp_type
_atom_site_occupancy
_atom_site_symmetry_multiplicity
_atom_site_calc_flag
_atom_site_refinement_flags
_atom_site_disorder_assembly
_atom_site_disorder_group
Cu1 Cu 1.0000 0.0000 0.5000 0.03613(15) Uani 1 2 d S . .
Cu2 Cu 0.5000 0.5000 1.0000 0.03755(15) Uani 1 2 d S . .
Br1 Br 1.01901(5) -0.36050(4) 0.43535(3) 0.06046(14) Uani 1 1 d . . .
Br2 Br 0.80528(6) -0.01446(5) -0.03911(4) 0.07688(17) Uani 1 1 d . . .
Br3 Br 0.64179(5) 0.76276(4) 1.07908(4) 0.06153(14) Uani 1 1 d . . .
Br4 Br 0.36691(6) 1.17997(4) 0.63703(4) 0.08308(18) Uani 1 1 d . . .
C1 C 0.9597(3) -0.0920(3) 0.3359(3) 0.0373(8) Uani 1 1 d . . .
C2 C 0.9550(3) -0.1891(3) 0.3123(3) 0.0421(8) Uani 1 1 d . . .
C3 C 0.9088(4) -0.1685(4) 0.2042(3) 0.0491(9) Uani 1 1 d . . .
H3 H 0.9072 -0.2358 0.1930 0.059 Uiso 1 1 calc R . .
C4 C 0.8646(4) -0.0451(4) 0.1122(3) 0.0484(9) Uani 1 1 d . . .
C5 C 0.8669(4) 0.0535(4) 0.1284(3) 0.0454(9) Uani 1 1 d . . .
H5 H 0.8375 0.1355 0.0658 0.054 Uiso 1 1 calc R . .
C6 C 0.9134(3) 0.0317(3) 0.2388(3) 0.0369(8) Uani 1 1 d . . .
C7 C 0.9150(3) 0.1414(3) 0.2474(3) 0.0380(8) Uani 1 1 d . . .
H7 H 0.8853 0.2180 0.1785 0.046 Uiso 1 1 calc R . .
C8 C 0.9479(3) 0.2698(3) 0.3190(3) 0.0386(8) Uani 1 1 d . . .
H8A H 0.8950 0.3053 0.3667 0.046 Uiso 1 1 calc R . .
H8B H 0.9097 0.3324 0.2382 0.046 Uiso 1 1 calc R . .
C9 C 1.0755(3) 0.2533(3) 0.3472(3) 0.0406(8) Uani 1 1 d . . .
H9A H 1.0667 0.3388 0.3286 0.049 Uiso 1 1 calc R . .
H9B H 1.1082 0.2001 0.4302 0.049 Uiso 1 1 calc R . .
C10 C 1.1338(4) 0.2675(4) 0.1570(3) 0.0620(11) Uani 1 1 d . . .
H10A H 1.0544 0.2784 0.1293 0.093 Uiso 1 1 calc R . .
H10B H 1.1974 0.2212 0.1229 0.093 Uiso 1 1 calc R . .
H10C H 1.1267 0.3520 0.1355 0.093 Uiso 1 1 calc R . .
C11 C 1.2966(4) 0.1665(5) 0.3300(4) 0.0625(12) Uani 1 1 d . . .
H11A H 1.3569 0.1244 0.2912 0.094 Uiso 1 1 calc R . .
H11B H 1.3214 0.1106 0.4122 0.094 Uiso 1 1 calc R . .
H11C H 1.2930 0.2481 0.3155 0.094 Uiso 1 1 calc R . .
C12 C 0.5053(3) 0.7441(3) 0.9147(3) 0.0387(8) Uani 1 1 d . . .
C13 C 0.5375(4) 0.8299(4) 0.9348(3) 0.0453(9) Uani 1 1 d . . .
C14 C 0.4971(4) 0.9567(4) 0.8546(3) 0.0537(10) Uani 1 1 d . . .
H14 H 0.5202 1.0098 0.8712 0.064 Uiso 1 1 calc R . .
C15 C 0.4215(4) 1.0047(3) 0.7484(3) 0.0516(10) Uani 1 1 d . . .
C16 C 0.3915(3) 0.9257(3) 0.7213(3) 0.0470(9) Uani 1 1 d . . .
H16 H 0.3431 0.9585 0.6487 0.056 Uiso 1 1 calc R . .
C17 C 0.4334(3) 0.7956(3) 0.8027(3) 0.0384(8) Uani 1 1 d . . .
C18 C 0.4088(3) 0.7146(3) 0.7657(3) 0.0419(8) Uani 1 1 d . . .
H18 H 0.3667 0.7538 0.6890 0.050 Uiso 1 1 calc R . .
C19 C 0.4109(4) 0.5306(4) 0.7624(3) 0.0454(9) Uani 1 1 d . . .
H19A H 0.3735 0.5936 0.6815 0.055 Uiso 1 1 calc R . .
H19B H 0.3501 0.5041 0.7950 0.055 Uiso 1 1 calc R . .
C20 C 0.5287(4) 0.4118(4) 0.7686(3) 0.0489(9) Uani 1 1 d . . .
H20A H 0.5580 0.3438 0.8481 0.059 Uiso 1 1 calc R . .
H20B H 0.5071 0.3784 0.7203 0.059 Uiso 1 1 calc R . .
C21 C 0.6052(5) 0.5314(5) 0.6069(4) 0.0749(14) Uani 1 1 d . . .
H21A H 0.5872 0.4971 0.5586 0.112 Uiso 1 1 calc R . .
H21B H 0.6768 0.5436 0.5892 0.112 Uiso 1 1 calc R . .
H21C H 0.5335 0.6141 0.5924 0.112 Uiso 1 1 calc R . .
C22 C 0.7510(4) 0.3127(4) 0.7571(4) 0.0733(14) Uani 1 1 d . . .
H22A H 0.7722 0.2558 0.8388 0.110 Uiso 1 1 calc R . .
H22B H 0.8187 0.3308 0.7352 0.110 Uiso 1 1 calc R . .
H22C H 0.7380 0.2708 0.7141 0.110 Uiso 1 1 calc R . .
N1 N 0.9523(2) 0.1456(2) 0.3385(2) 0.0343(6) Uani 1 1 d . . .
N2 N 1.1693(3) 0.1918(3) 0.2853(3) 0.0437(7) Uani 1 1 d D . .
H2A H 1.172(4) 0.120(3) 0.297(3) 0.052 Uiso 1 1 d D . .
N3 N 0.4382(3) 0.5936(3) 0.8261(2) 0.0372(6) Uani 1 1 d . . .
N4 N 0.6331(3) 0.4382(3) 0.7306(3) 0.0487(8) Uani 1 1 d D . .
H4A H 0.651(4) 0.476(4) 0.766(3) 0.058 Uiso 1 1 d D . .
N5 N 0.7274(3) 0.1330(3) 0.5789(3) 0.0544(8) Uani 1 1 d . . .
N6 N 0.7770(3) 0.4521(3) 0.9389(3) 0.0576(9) Uani 1 1 d . . .
O1 O 1.0038(2) -0.1175(2) 0.43979(19) 0.0431(6) Uani 1 1 d . . .
O2 O 0.5423(2) 0.6282(2) 0.99540(19) 0.0430(6) Uani 1 1 d . . .
O3 O 0.6740(3) 0.2531(3) 0.5389(3) 0.0862(11) Uani 1 1 d . . .
O4 O 0.7592(3) 0.0764(3) 0.5138(2) 0.0612(7) Uani 1 1 d . . .
O5 O 0.7552(3) 0.0643(3) 0.6856(2) 0.0683(8) Uani 1 1 d . . .
O6 O 0.7473(3) 0.5300(3) 0.8327(2) 0.0710(9) Uani 1 1 d . . .
O7 O 0.7292(3) 0.3799(2) 0.9747(2) 0.0555(7) Uani 1 1 d . . .
O8 O 0.8493(4) 0.4520(4) 1.0059(3) 0.0936(12) Uani 1 1 d . . .

loop_
_atom_site_aniso_label
_atom_site_aniso_U_11
_atom_site_aniso_U_22
_atom_site_aniso_U_33
_atom_site_aniso_U_23
_atom_site_aniso_U_13
_atom_site_aniso_U_12
Cu1 0.0432(3) 0.0330(3) 0.0276(3) -0.0072(2) 0.0079(2) -0.0203(3)
Cu2 0.0446(3) 0.0382(3) 0.0288(3) -0.0100(2) 0.0056(2) -0.0234(3)
Br1 0.0929(3) 0.0394(2) 0.0470(2) -0.01402(17) 0.0214(2) -0.0351(2)
Br2 0.1259(5) 0.0824(3) 0.0439(2) -0.0222(2) 0.0044(3) -0.0721(3)
Br3 0.0860(3) 0.0659(3) 0.0490(2) -0.0246(2) 0.0097(2) -0.0502(2)
Br4 0.1179(4) 0.0453(2) 0.0668(3) -0.0055(2) 0.0103(3) -0.0411(3)
C1 0.0404(19) 0.0380(17) 0.0339(18) -0.0128(14) 0.0132(15) -0.0222(15)
C2 0.053(2) 0.0368(17) 0.0370(19) -0.0126(14) 0.0143(16) -0.0260(16)
C3 0.067(3) 0.050(2) 0.047(2) -0.0240(18) 0.0188(19) -0.039(2)
C4 0.063(2) 0.056(2) 0.0356(19) -0.0183(17) 0.0126(17) -0.038(2)
C5 0.053(2) 0.0464(19) 0.037(2) -0.0087(15) 0.0034(16) -0.0330(18)
C6 0.0383(18) 0.0390(17) 0.0341(18) -0.0117(14) 0.0089(14) -0.0230(15)
C7 0.0382(18) 0.0368(17) 0.0320(18) -0.0056(14) 0.0076(14) -0.0211(15)
C8 0.046(2) 0.0317(16) 0.0325(17) -0.0091(13) 0.0077(15) -0.0190(15)
C9 0.049(2) 0.0445(18) 0.0356(18) -0.0162(15) 0.0136(16) -0.0294(17)
C10 0.079(3) 0.078(3) 0.034(2) -0.0192(19) 0.023(2) -0.047(2)
C11 0.050(2) 0.082(3) 0.059(3) -0.026(2) 0.014(2) -0.041(2)
C12 0.0378(18) 0.0401(17) 0.0400(19) -0.0179(15) 0.0148(15) -0.0203(15)
C13 0.053(2) 0.048(2) 0.0363(19) -0.0180(16) 0.0139(16) -0.0257(18)
C14 0.070(3) 0.049(2) 0.055(2) -0.0262(19) 0.025(2) -0.036(2)
C15 0.062(2) 0.0354(18) 0.047(2) -0.0094(16) 0.0175(19) -0.0229(18)
C16 0.042(2) 0.0424(19) 0.043(2) -0.0092(16) 0.0112(16) -0.0188(16)
C17 0.0358(18) 0.0395(17) 0.0371(18) -0.0132(14) 0.0103(15) -0.0192(15)
C18 0.0368(19) 0.0476(19) 0.0307(18) -0.0090(15) 0.0053(14) -0.0193(16)
C19 0.053(2) 0.057(2) 0.0324(18) -0.0155(16) 0.0042(16) -0.0344(19)
C20 0.067(3) 0.052(2) 0.041(2) -0.0220(17) 0.0143(18) -0.039(2)
C21 0.078(3) 0.082(3) 0.039(2) -0.008(2) 0.013(2) -0.036(3)
C22 0.075(3) 0.061(3) 0.063(3) -0.029(2) 0.025(2) -0.015(2)
N1 0.0347(15) 0.0346(14) 0.0297(14) -0.0097(11) 0.0079(12) -0.0177(12)
N2 0.0484(18) 0.0487(17) 0.0397(16) -0.0159(14) 0.0133(14) -0.0312(15)
N3 0.0366(15) 0.0423(15) 0.0300(14) -0.0115(12) 0.0047(12) -0.0207(13)
N4 0.057(2) 0.0494(18) 0.0366(17) -0.0169(14) 0.0097(15) -0.0251(15)
N5 0.050(2) 0.0495(19) 0.0421(19) -0.0106(16) 0.0005(15) -0.0156(16)
N6 0.049(2) 0.0531(19) 0.051(2) -0.0074(16) -0.0008(16) -0.0227(16)
O1 0.0592(16) 0.0370(12) 0.0312(13) -0.0109(10) 0.0099(11) -0.0254(11)
O2 0.0570(15) 0.0407(12) 0.0313(12) -0.0098(10) 0.0034(11) -0.0289(12)
O3 0.098(3) 0.0434(17) 0.068(2) -0.0127(15) -0.0122(18) -0.0057(16)
O4 0.0699(19) 0.0673(18) 0.0437(16) -0.0245(14) 0.0068(14) -0.0314(15)
O5 0.088(2) 0.0585(17) 0.0376(15) -0.0158(13) 0.0044(14) -0.0242(16)
O6 0.092(2) 0.0684(19) 0.0453(17) -0.0050(14) 0.0033(15) -0.0500(18)
O7 0.0595(17) 0.0443(14) 0.0559(16) -0.0138(12) 0.0123(13) -0.0272(13)
O8 0.094(3) 0.107(3) 0.066(2) -0.0057(19) -0.021(2) -0.065(2)

loop_
_atom_type_symbol
_atom_type_description
_atom_type_scat_dispersion_real
_atom_type_scat_dispersion_imag
_atom_type_scat_source
C C 0.0033 0.0016 'International Tables Vol C Tables 4.2.6.8 and 6.1.1.4'
H H 0.0000 0.0000 'International Tables Vol C Tables 4.2.6.8 and 6.1.1.4'
N N 0.0061 0.0033 'International Tables Vol C Tables 4.2.6.8 and 6.1.1.4'
O O 0.0106 0.0060 'International Tables Vol C Tables 4.2.6.8 and 6.1.1.4'
Cu Cu 0.3201 1.2651 'International Tables Vol C Tables 4.2.6.8 and 6.1.1.4'
Br Br -0.2901 2.4595 'International Tables Vol C Tables 4.2.6.8 and 6.1.1.4'

loop_
_geom_angle_atom_site_label_1
_geom_angle_atom_site_label_2
_geom_angle_atom_site_label_3
_geom_angle
_geom_angle_site_symmetry_1
_geom_angle_site_symmetry_3
_geom_angle_publ_flag
O1 Cu1 O1 180.000(1) . 2_756 ?
O1 Cu1 N1 91.63(11) . . ?
O1 Cu1 N1 88.37(11) 2_756 . ?
O1 Cu1 N1 88.37(11) . 2_756 ?
O1 Cu1 N1 91.63(11) 2_756 2_756 ?
N1 Cu1 N1 180.0 . 2_756 ?
O1 Cu1 O4 91.33(10) . . ?
O1 Cu1 O4 88.67(10) 2_756 . ?
N1 Cu1 O4 91.97(9) . . ?
N1 Cu1 O4 88.03(9) 2_756 . ?
O2 Cu2 O2 180.0 2_667 . ?
O2 Cu2 N3 89.03(10) 2_667 . ?
O2 Cu2 N3 90.97(10) . . ?
O2 Cu2 N3 90.97(10) 2_667 2_667 ?
O2 Cu2 N3 89.03(10) . 2_667 ?
N3 Cu2 N3 180.000(2) . 2_667 ?
O2 Cu2 O7 95.50(10) 2_667 . ?
O2 Cu2 O7 84.50(10) . . ?
N3 Cu2 O7 90.32(10) . . ?
N3 Cu2 O7 89.68(10) 2_667 . ?
O1 C1 C2 120.9(3) . . ?
O1 C1 C6 124.1(3) . . ?
C2 C1 C6 115.0(3) . . ?
C3 C2 C1 124.0(3) . . ?
C3 C2 Br1 117.3(3) . . ?
C1 C2 Br1 118.7(3) . . ?
C2 C3 C4 118.4(3) . . ?
C2 C3 H3 120.8 . . ?
C4 C3 H3 120.8 . . ?
C5 C4 C3 120.9(4) . . ?
C5 C4 Br2 119.4(3) . . ?
C3 C4 Br2 119.7(3) . . ?
C4 C5 C6 120.2(3) . . ?
C4 C5 H5 119.9 . . ?
C6 C5 H5 119.9 . . ?
C5 C6 C1 121.5(3) . . ?
C5 C6 C7 116.5(3) . . ?
C1 C6 C7 122.0(3) . . ?
N1 C7 C6 128.0(3) . . ?
N1 C7 H7 116.0 . . ?
C6 C7 H7 116.0 . . ?
N1 C8 C9 112.6(3) . . ?
N1 C8 H8A 109.1 . . ?
C9 C8 H8A 109.1 . . ?
N1 C8 H8B 109.1 . . ?
C9 C8 H8B 109.1 . . ?
H8A C8 H8B 107.8 . . ?
N2 C9 C8 114.9(3) . . ?
N2 C9 H9A 108.5 . . ?
C8 C9 H9A 108.5 . . ?
N2 C9 H9B 108.5 . . ?
C8 C9 H9B 108.5 . . ?
H9A C9 H9B 107.5 . . ?
N2 C10 H10A 109.5 . . ?
N2 C10 H10B 109.5 . . ?
H10A C10 H10B 109.5 . . ?
N2 C10 H10C 109.5 . . ?
H10A C10 H10C 109.5 . . ?
H10B C10 H10C 109.5 . . ?
N2 C11 H11A 109.5 . . ?
N2 C11 H11B 109.5 . . ?
H11A C11 H11B 109.5 . . ?
N2 C11 H11C 109.5 . . ?
H11A C11 H11C 109.5 . . ?
H11B C11 H11C 109.5 . . ?
O2 C12 C17 124.7(3) . . ?
O2 C12 C13 119.8(3) . . ?
C17 C12 C13 115.6(3) . . ?
C14 C13 C12 123.1(4) . . ?
C14 C13 Br3 119.5(3) . . ?
C12 C13 Br3 117.4(3) . . ?
C13 C14 C15 119.0(4) . . ?
C13 C14 H14 120.5 . . ?
C15 C14 H14 120.5 . . ?
C16 C15 C14 120.9(3) . . ?
C16 C15 Br4 120.1(3) . . ?
C14 C15 Br4 119.0(3) . . ?
C15 C16 C17 120.2(4) . . ?
C15 C16 H16 119.9 . . ?
C17 C16 H16 119.9 . . ?
C16 C17 C12 121.0(3) . . ?
C16 C17 C18 117.6(3) . . ?
C12 C17 C18 121.3(3) . . ?
N3 C18 C17 127.6(3) . . ?
N3 C18 H18 116.2 . . ?
C17 C18 H18 116.2 . . ?
N3 C19 C20 111.9(3) . . ?
N3 C19 H19A 109.2 . . ?
C20 C19 H19A 109.2 . . ?
N3 C19 H19B 109.2 . . ?
C20 C19 H19B 109.2 . . ?
H19A C19 H19B 107.9 . . ?
N4 C20 C19 114.1(3) . . ?
N4 C20 H20A 108.7 . . ?
C19 C20 H20A 108.7 . . ?
N4 C20 H20B 108.7 . . ?
C19 C20 H20B 108.7 . . ?
H20A C20 H20B 107.6 . . ?
N4 C21 H21A 109.5 . . ?
N4 C21 H21B 109.5 . . ?
H21A C21 H21B 109.5 . . ?
N4 C21 H21C 109.5 . . ?
H21A C21 H21C 109.5 . . ?
H21B C21 H21C 109.5 . . ?
N4 C22 H22A 109.5 . . ?
N4 C22 H22B 109.5 . . ?
H22A C22 H22B 109.5 . . ?
N4 C22 H22C 109.5 . . ?
H22A C22 H22C 109.5 . . ?
H22B C22 H22C 109.5 . . ?
C7 N1 C8 115.5(3) . . ?
C7 N1 Cu1 123.0(2) . . ?
C8 N1 Cu1 121.3(2) . . ?
C10 N2 C9 114.1(3) . . ?
C10 N2 C11 110.6(3) . . ?
C9 N2 C11 110.1(3) . . ?
C10 N2 H2A 103(3) . . ?
C9 N2 H2A 109(3) . . ?
C11 N2 H2A 110(3) . . ?
C18 N3 C19 115.9(3) . . ?
C18 N3 Cu2 122.6(3) . . ?
C19 N3 Cu2 121.1(2) . . ?
C21 N4 C20 114.5(3) . . ?
C21 N4 C22 110.2(3) . . ?
C20 N4 C22 110.3(3) . . ?
C21 N4 H4A 102(3) . . ?
C20 N4 H4A 112(3) . . ?
C22 N4 H4A 106(3) . . ?
O3 N5 O5 120.3(4) . . ?
O3 N5 O4 121.3(3) . . ?
O5 N5 O4 118.3(3) . . ?
O8 N6 O7 121.3(3) . . ?
O8 N6 O6 119.7(4) . . ?
O7 N6 O6 119.0(4) . . ?
C1 O1 Cu1 129.4(2) . . ?
C12 O2 Cu2 129.2(2) . . ?
N5 O4 Cu1 111.1(2) . . ?
N6 O7 Cu2 113.1(2) . . ?

loop_
_geom_bond_atom_site_label_1
_geom_bond_atom_site_label_2
_geom_bond_distance
_geom_bond_site_symmetry_2
_geom_bond_publ_flag
Cu1 O1 1.919(2) . ?
Cu1 O1 1.919(2) 2_756 ?
Cu1 N1 2.014(2) . ?
Cu1 N1 2.014(2) 2_756 ?
Cu1 O4 2.664(3) . ?
Cu2 O2 1.898(2) 2_667 ?
Cu2 O2 1.898(2) . ?
Cu2 N3 2.014(3) . ?
Cu2 N3 2.014(3) 2_667 ?
Cu2 O7 2.595(3) . ?
Br1 C2 1.900(3) . ?
Br2 C4 1.897(4) . ?
Br3 C13 1.887(4) . ?
Br4 C15 1.899(3) . ?
C1 O1 1.294(4) . ?
C1 C2 1.407(5) . ?
C1 C6 1.414(4) . ?
C2 C3 1.376(5) . ?
C3 C4 1.387(5) . ?
C3 H3 0.9300 . ?
C4 C5 1.361(5) . ?
C5 C6 1.398(5) . ?
C5 H5 0.9300 . ?
C6 C7 1.451(5) . ?
C7 N1 1.284(4) . ?
C7 H7 0.9300 . ?
C8 N1 1.473(4) . ?
C8 C9 1.495(5) . ?
C8 H8A 0.9700 . ?
C8 H8B 0.9700 . ?
C9 N2 1.487(5) . ?
C9 H9A 0.9700 . ?
C9 H9B 0.9700 . ?
C10 N2 1.481(5) . ?
C10 H10A 0.9600 . ?
C10 H10B 0.9600 . ?
C10 H10C 0.9600 . ?
C11 N2 1.497(5) . ?
C11 H11A 0.9600 . ?
C11 H11B 0.9600 . ?
C11 H11C 0.9600 . ?
C12 O2 1.283(4) . ?
C12 C17 1.417(5) . ?
C12 C13 1.421(5) . ?
C13 C14 1.371(5) . ?
C14 C15 1.386(6) . ?
C14 H14 0.9300 . ?
C15 C16 1.368(6) . ?
C16 C17 1.402(5) . ?
C16 H16 0.9300 . ?
C17 C18 1.429(5) . ?
C18 N3 1.288(4) . ?
C18 H18 0.9300 . ?
C19 N3 1.478(5) . ?
C19 C20 1.516(5) . ?
C19 H19A 0.9700 . ?
C19 H19B 0.9700 . ?
C20 N4 1.484(5) . ?
C20 H20A 0.9700 . ?
C20 H20B 0.9700 . ?
C21 N4 1.479(5) . ?
C21 H21A 0.9600 . ?
C21 H21B 0.9600 . ?
C21 H21C 0.9600 . ?
C22 N4 1.495(5) . ?
C22 H22A 0.9600 . ?
C22 H22B 0.9600 . ?
C22 H22C 0.9600 . ?
N2 H2A 0.853(18) . ?
N4 H4A 0.868(19) . ?
N5 O3 1.229(4) . ?
N5 O5 1.240(4) . ?
N5 O4 1.257(4) . ?
N6 O8 1.232(5) . ?
N6 O7 1.237(4) . ?
N6 O6 1.257(4) . ?

loop_
_geom_hbond_atom_site_label_D
_geom_hbond_atom_site_label_H
_geom_hbond_atom_site_label_A
_geom_hbond_distance_DH
_geom_hbond_distance_HA
_geom_hbond_distance_DA
_geom_hbond_angle_DHA
_geom_hbond_site_symmetry_A
N4 H4A O7 0.868(19) 2.44(4) 3.020(4) 125(3) .
N4 H4A O6 0.868(19) 1.94(2) 2.775(5) 160(4) .
N4 H4A N6 0.868(19) 2.54(3) 3.306(5) 148(4) .
N2 H2A N5 0.853(18) 2.61(3) 3.366(5) 149(4) 2_756
N2 H2A O5 0.853(18) 2.01(2) 2.818(4) 159(4) 2_756
N2 H2A O4 0.853(18) 2.48(3) 3.068(4) 126(3) 2_756

loop_
_geom_torsion_atom_site_label_1
_geom_torsion_atom_site_label_2
_geom_torsion_atom_site_label_3
_geom_torsion_atom_site_label_4
_geom_torsion
_geom_torsion_site_symmetry_1
_geom_torsion_site_symmetry_2
_geom_torsion_site_symmetry_3
_geom_torsion_site_symmetry_4
_geom_torsion_publ_flag
O1 C1 C2 C3 179.7(3) . . . . ?
C6 C1 C2 C3 -0.4(5) . . . . ?
O1 C1 C2 Br1 -1.7(5) . . . . ?
C6 C1 C2 Br1 178.3(2) . . . . ?
C1 C2 C3 C4 0.4(6) . . . . ?
Br1 C2 C3 C4 -178.3(3) . . . . ?
C2 C3 C4 C5 0.0(6) . . . . ?
C2 C3 C4 Br2 178.0(3) . . . . ?
C3 C4 C5 C6 -0.4(6) . . . . ?
Br2 C4 C5 C6 -178.4(3) . . . . ?
C4 C5 C6 C1 0.4(5) . . . . ?
C4 C5 C6 C7 178.6(3) . . . . ?
O1 C1 C6 C5 179.9(3) . . . . ?
C2 C1 C6 C5 0.0(5) . . . . ?
O1 C1 C6 C7 1.8(5) . . . . ?
C2 C1 C6 C7 -178.1(3) . . . . ?
C5 C6 C7 N1 179.7(3) . . . . ?
C1 C6 C7 N1 -2.2(5) . . . . ?
N1 C8 C9 N2 55.2(4) . . . . ?
O2 C12 C13 C14 -177.3(3) . . . . ?
C17 C12 C13 C14 3.3(5) . . . . ?
O2 C12 C13 Br3 3.2(5) . . . . ?
C17 C12 C13 Br3 -176.2(2) . . . . ?
C12 C13 C14 C15 -0.1(6) . . . . ?
Br3 C13 C14 C15 179.4(3) . . . . ?
C13 C14 C15 C16 -2.8(6) . . . . ?
C13 C14 C15 Br4 -179.5(3) . . . . ?
C14 C15 C16 C17 2.2(6) . . . . ?
Br4 C15 C16 C17 179.0(3) . . . . ?
C15 C16 C17 C12 1.2(5) . . . . ?
C15 C16 C17 C18 -174.5(3) . . . . ?
O2 C12 C17 C16 176.8(3) . . . . ?
C13 C12 C17 C16 -3.8(5) . . . . ?
O2 C12 C17 C18 -7.7(5) . . . . ?
C13 C12 C17 C18 171.7(3) . . . . ?
C16 C17 C18 N3 -179.5(3) . . . . ?
C12 C17 C18 N3 4.8(6) . . . . ?
N3 C19 C20 N4 -53.8(4) . . . . ?
C6 C7 N1 C8 177.3(3) . . . . ?
C6 C7 N1 Cu1 -7.8(5) . . . . ?
C9 C8 N1 C7 -116.6(3) . . . . ?
C9 C8 N1 Cu1 68.4(3) . . . . ?
O1 Cu1 N1 C7 13.0(3) . . . . ?
O1 Cu1 N1 C7 -167.0(3) 2_756 . . . ?
N1 Cu1 N1 C7 122(100) 2_756 . . . ?
O4 Cu1 N1 C7 -78.4(3) . . . . ?
O1 Cu1 N1 C8 -172.4(2) . . . . ?
O1 Cu1 N1 C8 7.6(2) 2_756 . . . ?
N1 Cu1 N1 C8 -63(100) 2_756 . . . ?
O4 Cu1 N1 C8 96.3(2) . . . . ?
C8 C9 N2 C10 61.4(4) . . . . ?
C8 C9 N2 C11 -173.6(3) . . . . ?
C17 C18 N3 C19 -174.8(3) . . . . ?
C17 C18 N3 Cu2 11.7(5) . . . . ?
C20 C19 N3 C18 121.1(3) . . . . ?
C20 C19 N3 Cu2 -65.2(3) . . . . ?
O2 Cu2 N3 C18 161.1(3) 2_667 . . . ?
O2 Cu2 N3 C18 -18.9(3) . . . . ?
N3 Cu2 N3 C18 -69(100) 2_667 . . . ?
O7 Cu2 N3 C18 -103.4(3) . . . . ?
O2 Cu2 N3 C19 -12.1(3) 2_667 . . . ?
O2 Cu2 N3 C19 167.9(3) . . . . ?
N3 Cu2 N3 C19 118(100) 2_667 . . . ?
O7 Cu2 N3 C19 83.4(3) . . . . ?
C19 C20 N4 C21 -63.9(5) . . . . ?
C19 C20 N4 C22 171.1(3) . . . . ?
C2 C1 O1 Cu1 -170.5(2) . . . . ?
C6 C1 O1 Cu1 9.5(5) . . . . ?
O1 Cu1 O1 C1 0(100) 2_756 . . . ?
N1 Cu1 O1 C1 -14.5(3) . . . . ?
N1 Cu1 O1 C1 165.5(3) 2_756 . . . ?
O4 Cu1 O1 C1 77.5(3) . . . . ?
C17 C12 O2 Cu2 -7.9(5) . . . . ?
C13 C12 O2 Cu2 172.7(2) . . . . ?
O2 Cu2 O2 C12 168(100) 2_667 . . . ?
N3 Cu2 O2 C12 17.8(3) . . . . ?
N3 Cu2 O2 C12 -162.2(3) 2_667 . . . ?
O7 Cu2 O2 C12 108.1(3) . . . . ?
O3 N5 O4 Cu1 96.6(4) . . . . ?
O5 N5 O4 Cu1 -81.0(4) . . . . ?
O1 Cu1 O4 N5 163.1(2) . . . . ?
O1 Cu1 O4 N5 -16.9(2) 2_756 . . . ?
N1 Cu1 O4 N5 -105.2(2) . . . . ?
N1 Cu1 O4 N5 74.8(2) 2_756 . . . ?
O8 N6 O7 Cu2 99.3(4) . . . . ?
O6 N6 O7 Cu2 -78.2(4) . . . . ?
O2 Cu2 O7 N6 162.6(3) 2_667 . . . ?
O2 Cu2 O7 N6 -17.4(3) . . . . ?
N3 Cu2 O7 N6 73.6(3) . . . . ?
N3 Cu2 O7 N6 -106.4(3) 2_667 . . . ?
